data_7064180
loop_
_publ_author_name
'Massoud, Salah S.'
'Louka, Febee R.'
'Guizouarn, Thierry'
'Fischer, Roland C.'
'Torvisco, Ana'
'Mautner, Franz A.'
'Smith, Asia M.'
'Salem, Nahed M. H.'
'Velmurugan, Gunasekaran'
'Comba, Peter'
'Pointillart, Fabrice'

_publ_section_title
;
 Structural and magnetic properties of lanthanide--tetraphenol--cyclen
 complexes: slow magnetic relaxation of the Nd(iii) complex
;
_journal_name_full 'New Journal of Chemistry'
_journal_paper_doi 10.1039/D5NJ03826J
_journal_year 2026
_chemical_formula_moiety 'C44 H57 N4 Nd O4, C H4 O'
_chemical_formula_sum 'C45 H61 N4 Nd O5'
_chemical_formula_weight 882.21
_space_group_crystal_system orthorhombic
_space_group_IT_number 29
_space_group_name_Hall 'P 2c -2ac'
_space_group_name_H-M_alt 'P c a 21'
_atom_sites_solution_hydrogens geom
_atom_sites_solution_primary dual
_audit_creation_date 2025-09-18
_audit_creation_method
;
Olex2 1.5-ac7-018
(compiled 2025.08.06 svn.rb7424aed for Rigaku Oxford Diffraction, GUI svn.r7314)
;
_audit_update_record
;
2025-09-19 deposited with the CCDC.	2025-11-18 downloaded from the CCDC.
;
_cell_angle_alpha 90
_cell_angle_beta 90
_cell_angle_gamma 90
_cell_formula_units_Z 4
_cell_length_a 14.7750(10)
_cell_length_b 12.4393(9)
_cell_length_c 22.4001(16)
_cell_measurement_reflns_used 9105
_cell_measurement_temperature 99.99
_cell_measurement_theta_max 28.36
_cell_measurement_theta_min 2.33
_cell_volume 4116.9(5)
_computing_cell_refinement 'SAINT v8.34A (Bruker, 2013)'
_computing_data_reduction 'SAINT v8.34A (Bruker, 2013)'
_computing_molecular_graphics 'Olex2 1.5-ac7-018 (Dolomanov et al., 2009)'
_computing_publication_material 'Olex2 1.5-ac7-018 (Dolomanov et al., 2009)'
_computing_structure_refinement 'XL  (Sheldrick, 2008)'
_computing_structure_solution 'SHELXD  (Sheldrick, 2008)'
_diffrn_ambient_temperature 99.99
_diffrn_detector 'Bruker APEX2 area detector'
_diffrn_detector_area_resol_mean 7.9
_diffrn_detector_type 'CCD area detector'
_diffrn_measured_fraction_theta_full 0.999
_diffrn_measured_fraction_theta_max 0.995
_diffrn_measurement_device 'three-circle diffractometer'
_diffrn_measurement_device_type 'Bruker SMART APEX2 area detector'
_diffrn_measurement_method '\w and \f scans'
_diffrn_radiation_monochromator 'mirror optics'
_diffrn_radiation_probe x-ray
_diffrn_radiation_type MoK\a
_diffrn_radiation_wavelength 0.71073
_diffrn_reflns_av_R_equivalents 0.1864
_diffrn_reflns_av_unetI/netI 0.1378
_diffrn_reflns_Laue_measured_fraction_full 0.999
_diffrn_reflns_Laue_measured_fraction_max 0.995
_diffrn_reflns_limit_h_max 19
_diffrn_reflns_limit_h_min -19
_diffrn_reflns_limit_k_max 16
_diffrn_reflns_limit_k_min -16
_diffrn_reflns_limit_l_max 29
_diffrn_reflns_limit_l_min -28
_diffrn_reflns_number 55195
_diffrn_reflns_point_group_measured_fraction_full 0.993
_diffrn_reflns_point_group_measured_fraction_max 0.978
_diffrn_reflns_theta_full 25.242
_diffrn_reflns_theta_max 28.492
_diffrn_reflns_theta_min 2.140
_diffrn_source 'microfocus sealed X-ray tube'
_diffrn_source_current 0.89
_diffrn_source_power 0.0445
_diffrn_source_type 'Incoatec I\ms'
_diffrn_source_voltage 50.0
_diffrn_standards_number 0
_exptl_absorpt_coefficient_mu 1.311
_exptl_absorpt_correction_T_max 0.7457
_exptl_absorpt_correction_T_min 0.5653
_exptl_absorpt_correction_type multi-scan
_exptl_absorpt_process_details
;
SADABS-2014/4 (Bruker,2014/4) was used for absorption correction.
wR2(int) was 0.1593 before and 0.0790 after correction.
The Ratio of minimum to maximum transmission is 0.7581.
The \l/2 correction factor is Not present.
;
_exptl_crystal_colour blue
_exptl_crystal_colour_primary blue
_exptl_crystal_density_diffrn 1.423
_exptl_crystal_description Block
_exptl_crystal_F_000 1836
_exptl_crystal_size_max 0.154
_exptl_crystal_size_mid 0.09
_exptl_crystal_size_min 0.06
_refine_diff_density_max 2.044
_refine_diff_density_min -1.666
_refine_diff_density_rms 0.150
_refine_ls_abs_structure_details
;
 Flack x determined using 2680 quotients [(I+)-(I-)]/[(I+)+(I-)]
 (Parsons, Flack and Wagner, Acta Cryst. B69 (2013) 249-259).
;
_refine_ls_abs_structure_Flack -0.027(10)
_refine_ls_extinction_method none
_refine_ls_goodness_of_fit_ref 0.983
_refine_ls_hydrogen_treatment constr
_refine_ls_matrix_type full
_refine_ls_number_parameters 507
_refine_ls_number_reflns 10189
_refine_ls_number_restraints 1
_refine_ls_restrained_S_all 0.983
_refine_ls_R_factor_all 0.0949
_refine_ls_R_factor_gt 0.0414
_refine_ls_shift/su_max 0.000
_refine_ls_shift/su_mean 0.000
_refine_ls_structure_factor_coef Fsqd
_refine_ls_weighting_details 'w=1/[\s^2^(Fo^2^)+(0.0020P)^2^] where P=(Fo^2^+2Fc^2^)/3'
_refine_ls_weighting_scheme calc
_refine_ls_wR_factor_gt 0.0634
_refine_ls_wR_factor_ref 0.0765
_reflns_Friedel_coverage 0.916
_reflns_Friedel_fraction_full 0.986
_reflns_Friedel_fraction_max 0.960
_reflns_number_gt 6958
_reflns_number_total 10189
_reflns_threshold_expression 'I > 2\s(I)'
_cod_data_source_file d5nj03826j2.cif
_cod_data_source_block rf2304_pca21
_cod_database_code 7064180
_shelx_shelxl_version_number 2018/3
_shelx_space_group_comment
;
The symmetry employed for this shelxl refinement is uniquely defined
by the following loop, which should always be used as a source of
symmetry information in preference to the above space-group names.
They are only intended as comments.
;
_shelx_estimated_absorpt_t_max 0.925
_shelx_estimated_absorpt_t_min 0.824
_olex2_refinement_description
;
1. Fixed Uiso
 At 1.2 times of:
  All C(H) groups, All C(H,H) groups
 At 1.5 times of:
  All C(H,H,H) groups, All O(H) groups
2.a Secondary CH2 refined with riding coordinates:
 C1(H1A,H1B), C2(H2A,H2B), C4(H4A,H4B), C3(H3A,H3B), C5(H5A,H5B), C8(H8A,H8B),
 C7(H7A,H7B), C6(H6A,H6B), C9(H9A,H9B), C18(H18A,H18B), C27(H27A,H27B),
 C36(H36A,H36B)
2.b Aromatic/amide H refined with riding coordinates:
 C13(H13), C15(H15), C24(H24), C22(H22), C31(H31), C33(H33), C40(H40), C42(H42)
2.c Idealised Me refined as rotating group:
 C17(H17A,H17B,H17C), C16(H16A,H16B,H16C), C26(H26A,H26B,H26C), C25(H25A,H25B,
 H25C), C34(H34A,H34B,H34C), C35(H35A,H35B,H35C), C43(H43A,H43B,H43C), C44(H44A,
 H44B,H44C), C45(H45A,H45B,H45C)
2.d Idealised tetrahedral OH refined as rotating group:
 O4(H4), O5(H5)
;
_olex2_submission_special_instructions 'No special instructions were received'

loop_
_space_group_symop_operation_xyz
'x, y, z'
'-x, -y, z+1/2'
'x+1/2, -y, z'
'-x+1/2, y, z+1/2'

loop_
_atom_site_label
_atom_site_type_symbol
_atom_site_fract_x
_atom_site_fract_y
_atom_site_fract_z
_atom_site_U_iso_or_equiv
_atom_site_adp_type
_atom_site_occupancy
_atom_site_site_symmetry_order
_atom_site_calc_flag
_atom_site_refinement_flags_posn
_atom_site_refinement_flags_adp
_atom_site_refinement_flags_occupancy
_atom_site_disorder_assembly
_atom_site_disorder_group
Nd1 Nd 0.27634(2) 0.17938(2) 0.50463(2) 0.01080(8) Uani 1 1 d . . . . .
C1 C 0.4923(4) 0.3000(5) 0.5221(3) 0.017(2) Uani 1 1 d . . . . .
H1A H 0.535262 0.340344 0.547610 0.020 Uiso 1 1 calc R U . . .
H1B H 0.504755 0.319598 0.480087 0.020 Uiso 1 1 calc R U . . .
N1 N 0.3985(3) 0.3330(4) 0.5374(2) 0.0127(13) Uani 1 1 d . . . . .
O1 O 0.2126(3) 0.2731(3) 0.5765(2) 0.0146(11) Uani 1 1 d . . . . .
C2 C 0.5090(4) 0.1809(6) 0.5301(3) 0.0156(16) Uani 1 1 d . . . . .
H2A H 0.572605 0.164678 0.519669 0.019 Uiso 1 1 calc R U . . .
H2B H 0.500078 0.161966 0.572673 0.019 Uiso 1 1 calc R U . . .
N2 N 0.4482(3) 0.1134(4) 0.4929(3) 0.0129(16) Uani 1 1 d . . . . .
O2 O 0.2849(3) 0.0201(3) 0.5553(2) 0.0148(11) Uani 1 1 d . . . . .
O4 O 0.2502(3) 0.6321(4) 0.4582(2) 0.0201(12) Uani 1 1 d . . . . .
H4 H 0.244266 0.695245 0.470935 0.030 Uiso 1 1 calc R U . . .
C4 C 0.4021(4) 0.0768(5) 0.3873(3) 0.0146(16) Uani 1 1 d . . . . .
H4A H 0.425836 0.076090 0.345960 0.018 Uiso 1 1 calc R U . . .
H4B H 0.388896 0.001588 0.398853 0.018 Uiso 1 1 calc R U . . .
N4 N 0.2726(4) 0.3602(4) 0.4344(3) 0.0133(13) Uani 1 1 d . . . . .
O3 O 0.1443(3) 0.1461(4) 0.4599(2) 0.0136(11) Uani 1 1 d . . . . .
N3 N 0.3164(4) 0.1404(4) 0.3889(3) 0.0131(13) Uani 1 1 d . . . . .
C3 C 0.4743(4) 0.1220(5) 0.4289(3) 0.0138(16) Uani 1 1 d . . . . .
H3A H 0.531726 0.082590 0.422380 0.017 Uiso 1 1 calc R U . . .
H3B H 0.484954 0.198465 0.418884 0.017 Uiso 1 1 calc R U . . .
C5 C 0.3267(4) 0.2385(5) 0.3524(3) 0.0137(16) Uani 1 1 d . . . . .
H5A H 0.315091 0.220071 0.310048 0.016 Uiso 1 1 calc R U . . .
H5B H 0.390019 0.263793 0.355436 0.016 Uiso 1 1 calc R U . . .
O5 O -0.2560(3) 0.1926(4) 0.5260(2) 0.0242(13) Uani 1 1 d . . . . .
H5 H -0.243844 0.127719 0.532456 0.036 Uiso 1 1 calc R U . . .
C8 C 0.3795(4) 0.4376(4) 0.5081(5) 0.0149(14) Uani 1 1 d . . . . .
H8A H 0.433400 0.484400 0.511642 0.018 Uiso 1 1 calc R U . . .
H8B H 0.328795 0.473364 0.529099 0.018 Uiso 1 1 calc R U . . .
C7 C 0.3556(4) 0.4254(5) 0.4435(3) 0.0135(16) Uani 1 1 d . . . . .
H7A H 0.346475 0.497508 0.425851 0.016 Uiso 1 1 calc R U . . .
H7B H 0.406756 0.390820 0.422385 0.016 Uiso 1 1 calc R U . . .
C6 C 0.2636(4) 0.3298(5) 0.3705(3) 0.0129(15) Uani 1 1 d . . . . .
H6A H 0.276676 0.393507 0.345465 0.016 Uiso 1 1 calc R U . . .
H6B H 0.200250 0.307915 0.362746 0.016 Uiso 1 1 calc R U . . .
C9 C 0.3902(4) 0.3380(5) 0.6045(3) 0.0143(16) Uani 1 1 d . . . . .
H9A H 0.444895 0.373419 0.620777 0.017 Uiso 1 1 calc R U . . .
H9B H 0.388822 0.263631 0.620237 0.017 Uiso 1 1 calc R U . . .
C12 C 0.1450(4) 0.4201(6) 0.6271(3) 0.0147(17) Uani 1 1 d . . . . .
C11 C 0.2216(5) 0.3595(5) 0.6103(3) 0.0138(15) Uani 1 1 d . . . . .
C10 C 0.3077(5) 0.3971(6) 0.6270(3) 0.0153(17) Uani 1 1 d . . . . .
C13 C 0.1562(5) 0.5086(6) 0.6637(3) 0.0187(18) Uani 1 1 d . . . . .
H13 H 0.104153 0.548060 0.675584 0.022 Uiso 1 1 calc R U . . .
C15 C 0.3161(5) 0.4858(6) 0.6639(3) 0.0184(17) Uani 1 1 d . . . . .
H15 H 0.374647 0.508730 0.675900 0.022 Uiso 1 1 calc R U . . .
C14 C 0.2407(5) 0.5421(6) 0.6838(3) 0.0206(18) Uani 1 1 d . . . . .
C18 C 0.4613(4) -0.0025(5) 0.5100(5) 0.0145(16) Uani 1 1 d . . . . .
H18A H 0.525137 -0.022500 0.502461 0.017 Uiso 1 1 calc R U . . .
H18B H 0.422951 -0.047681 0.483783 0.017 Uiso 1 1 calc R U . . .
C17 C 0.2503(6) 0.6373(6) 0.7254(4) 0.034(2) Uani 1 1 d . . . . .
H17A H 0.308471 0.672791 0.718198 0.051 Uiso 1 1 calc R U . . .
H17B H 0.247572 0.612528 0.766888 0.051 Uiso 1 1 calc R U . . .
H17C H 0.200945 0.688273 0.718011 0.051 Uiso 1 1 calc R U . . .
C16 C 0.0531(4) 0.3845(6) 0.6061(3) 0.0210(18) Uani 1 1 d . . . . .
H16A H 0.050141 0.389752 0.562449 0.031 Uiso 1 1 calc R U . . .
H16B H 0.006595 0.430675 0.623790 0.031 Uiso 1 1 calc R U . . .
H16C H 0.042703 0.309801 0.618205 0.031 Uiso 1 1 calc R U . . .
C19 C 0.4387(4) -0.0279(5) 0.5742(3) 0.0122(15) Uani 1 1 d . . . . .
C28 C 0.1526(4) 0.1165(5) 0.3556(3) 0.0137(16) Uani 1 1 d . . . . .
C27 C 0.2444(4) 0.0675(5) 0.3641(3) 0.0160(17) Uani 1 1 d . . . . .
H27A H 0.265459 0.039898 0.325054 0.019 Uiso 1 1 calc R U . . .
H27B H 0.238128 0.005068 0.391191 0.019 Uiso 1 1 calc R U . . .
C26 C 0.5506(6) -0.1524(7) 0.7103(4) 0.025(3) Uani 1 1 d . . . . .
H26A H 0.521893 -0.208602 0.734468 0.038 Uiso 1 1 calc R U . . .
H26B H 0.575313 -0.096757 0.736667 0.038 Uiso 1 1 calc R U . . .
H26C H 0.599606 -0.183927 0.686626 0.038 Uiso 1 1 calc R U . . .
C25 C 0.2337(5) -0.0193(6) 0.6756(4) 0.0260(19) Uani 1 1 d . . . . .
H25A H 0.220882 0.057952 0.674993 0.039 Uiso 1 1 calc R U . . .
H25B H 0.228342 -0.046325 0.716546 0.039 Uiso 1 1 calc R U . . .
H25C H 0.190242 -0.056892 0.649927 0.039 Uiso 1 1 calc R U . . .
C24 C 0.5028(4) -0.0724(5) 0.6115(3) 0.0151(16) Uani 1 1 d . . . . .
H24 H 0.562780 -0.082070 0.597176 0.018 Uiso 1 1 calc R U . . .
C23 C 0.4818(5) -0.1034(6) 0.6695(3) 0.0169(17) Uani 1 1 d . . . . .
C22 C 0.3941(5) -0.0834(5) 0.6889(3) 0.0177(17) Uani 1 1 d . . . . .
H22 H 0.378867 -0.101201 0.728875 0.021 Uiso 1 1 calc R U . . .
C21 C 0.3279(5) -0.0389(6) 0.6531(3) 0.0169(17) Uani 1 1 d . . . . .
C20 C 0.3494(4) -0.0125(5) 0.5937(3) 0.0125(16) Uani 1 1 d . . . . .
C29 C 0.1052(4) 0.1524(5) 0.4063(3) 0.0131(16) Uani 1 1 d . . . . .
C30 C 0.0190(4) 0.1995(5) 0.3986(3) 0.0139(16) Uani 1 1 d . . . . .
C31 C -0.0171(5) 0.2057(5) 0.3414(3) 0.0170(17) Uani 1 1 d . . . . .
H31 H -0.075456 0.236668 0.336626 0.020 Uiso 1 1 calc R U . . .
C32 C 0.0279(6) 0.1686(6) 0.2908(4) 0.016(2) Uani 1 1 d . . . . .
C33 C 0.1135(5) 0.1250(5) 0.2996(3) 0.0156(16) Uani 1 1 d . . . . .
H33 H 0.146420 0.099970 0.265878 0.019 Uiso 1 1 calc R U . . .
C34 C -0.0297(4) 0.2480(6) 0.4513(3) 0.0171(17) Uani 1 1 d . . . . .
H34A H -0.022885 0.326367 0.450477 0.026 Uiso 1 1 calc R U . . .
H34B H -0.003762 0.219718 0.488391 0.026 Uiso 1 1 calc R U . . .
H34C H -0.094090 0.229444 0.449338 0.026 Uiso 1 1 calc R U . . .
C35 C -0.0123(5) 0.1779(6) 0.2297(4) 0.030(2) Uani 1 1 d . . . . .
H35A H 0.023905 0.135963 0.201381 0.045 Uiso 1 1 calc R U . . .
H35B H -0.012768 0.253531 0.217396 0.045 Uiso 1 1 calc R U . . .
H35C H -0.074448 0.150331 0.230225 0.045 Uiso 1 1 calc R U . . .
C36 C 0.1883(4) 0.4182(5) 0.4546(3) 0.0122(16) Uani 1 1 d . . . . .
H36A H 0.200649 0.451018 0.494086 0.015 Uiso 1 1 calc R U . . .
H36B H 0.139723 0.364369 0.460266 0.015 Uiso 1 1 calc R U . . .
C37 C 0.1533(4) 0.5054(5) 0.4132(3) 0.0108(15) Uani 1 1 d . . . . .
C38 C 0.1833(4) 0.6105(6) 0.4168(3) 0.0149(16) Uani 1 1 d . . . . .
C39 C 0.1516(4) 0.6892(6) 0.3785(3) 0.0151(16) Uani 1 1 d . . . . .
C40 C 0.0842(4) 0.6617(5) 0.3378(3) 0.0155(17) Uani 1 1 d . . . . .
H40 H 0.060962 0.715342 0.311775 0.019 Uiso 1 1 calc R U . . .
C41 C 0.0500(5) 0.5578(6) 0.3343(3) 0.0169(17) Uani 1 1 d . . . . .
C42 C 0.0859(4) 0.4808(6) 0.3728(3) 0.0145(16) Uani 1 1 d . . . . .
H42 H 0.063255 0.409326 0.371194 0.017 Uiso 1 1 calc R U . . .
C43 C 0.1914(5) 0.8010(5) 0.3788(4) 0.0232(19) Uani 1 1 d . . . . .
H43A H 0.256576 0.796900 0.371121 0.035 Uiso 1 1 calc R U . . .
H43B H 0.181003 0.834340 0.417886 0.035 Uiso 1 1 calc R U . . .
H43C H 0.162372 0.844411 0.347731 0.035 Uiso 1 1 calc R U . . .
C44 C -0.0213(4) 0.5285(6) 0.2888(3) 0.0228(19) Uani 1 1 d . . . . .
H44A H -0.026169 0.586061 0.259033 0.034 Uiso 1 1 calc R U . . .
H44B H -0.079727 0.519247 0.308827 0.034 Uiso 1 1 calc R U . . .
H44C H -0.004307 0.461316 0.268897 0.034 Uiso 1 1 calc R U . . .
C45 C -0.2428(7) 0.2526(7) 0.5787(4) 0.059(3) Uani 1 1 d . . . . .
H45A H -0.179235 0.247678 0.590918 0.088 Uiso 1 1 calc R U . . .
H45B H -0.281459 0.223789 0.610457 0.088 Uiso 1 1 calc R U . . .
H45C H -0.258496 0.328013 0.571408 0.088 Uiso 1 1 calc R U . . .

loop_
_atom_site_aniso_label
_atom_site_aniso_U_11
_atom_site_aniso_U_22
_atom_site_aniso_U_33
_atom_site_aniso_U_23
_atom_site_aniso_U_13
_atom_site_aniso_U_12
Nd1 0.01117(13) 0.00841(13) 0.01283(16) 0.0001(3) 0.0008(3) 0.00056(14)
C1 0.011(3) 0.017(4) 0.022(6) 0.003(3) 0.002(3) -0.002(3)
N1 0.012(3) 0.012(3) 0.015(3) -0.002(3) 0.004(2) 0.002(2)
O1 0.016(3) 0.009(2) 0.019(3) -0.001(2) 0.005(2) 0.002(2)
C2 0.013(3) 0.015(4) 0.019(4) -0.002(3) 0.002(3) 0.002(3)
N2 0.017(3) 0.013(3) 0.009(5) 0.003(3) -0.003(2) 0.000(2)
O2 0.013(2) 0.011(2) 0.020(3) 0.003(2) -0.003(2) 0.002(2)
O4 0.019(3) 0.011(3) 0.031(4) -0.007(2) -0.007(2) 0.002(2)
C4 0.018(4) 0.010(4) 0.015(5) 0.000(3) 0.001(3) 0.008(3)
N4 0.013(3) 0.007(3) 0.020(4) -0.002(3) 0.005(3) 0.002(2)
O3 0.012(2) 0.018(3) 0.011(3) 0.000(2) -0.006(2) -0.0036(19)
N3 0.016(3) 0.007(3) 0.017(4) 0.003(3) -0.001(3) 0.000(2)
C3 0.015(4) 0.012(4) 0.014(5) 0.001(3) 0.002(3) 0.001(3)
C5 0.012(4) 0.017(4) 0.012(4) -0.003(3) 0.001(3) 0.000(3)
O5 0.030(3) 0.018(3) 0.025(4) 0.003(2) -0.007(2) 0.003(2)
C8 0.022(3) 0.012(3) 0.012(4) -0.003(5) -0.002(5) -0.002(2)
C7 0.012(4) 0.010(4) 0.019(5) 0.007(3) 0.001(3) -0.003(3)
C6 0.012(3) 0.015(4) 0.011(4) 0.001(3) 0.001(3) 0.002(3)
C9 0.016(4) 0.018(4) 0.008(4) 0.000(3) -0.002(3) -0.003(3)
C12 0.017(4) 0.016(4) 0.012(4) 0.002(3) 0.002(3) 0.000(3)
C11 0.017(4) 0.014(3) 0.010(4) -0.002(3) 0.003(3) 0.000(3)
C10 0.014(4) 0.016(4) 0.016(5) 0.004(3) 0.001(3) 0.004(3)
C13 0.022(4) 0.016(4) 0.018(5) 0.000(3) 0.007(3) 0.007(3)
C15 0.018(4) 0.020(4) 0.018(5) -0.003(3) -0.005(3) -0.002(3)
C14 0.024(4) 0.021(4) 0.016(5) -0.009(4) 0.000(3) 0.000(3)
C18 0.014(3) 0.013(3) 0.017(5) -0.005(5) 0.002(4) 0.005(2)
C17 0.036(5) 0.033(5) 0.034(5) -0.020(4) 0.000(4) 0.002(4)
C16 0.017(4) 0.021(4) 0.025(5) -0.001(4) 0.001(3) 0.000(3)
C19 0.017(4) 0.009(4) 0.011(4) 0.000(3) 0.003(3) 0.001(3)
C28 0.015(4) 0.009(4) 0.017(5) -0.001(3) 0.001(3) -0.001(3)
C27 0.023(4) 0.012(4) 0.013(4) -0.005(3) 0.003(3) -0.002(3)
C26 0.022(5) 0.038(6) 0.016(6) 0.011(4) -0.004(4) -0.008(4)
C25 0.025(4) 0.031(4) 0.022(5) 0.001(4) 0.010(4) 0.005(4)
C24 0.013(4) 0.014(4) 0.018(5) 0.004(3) -0.001(3) 0.002(3)
C23 0.021(4) 0.017(4) 0.013(5) 0.002(3) -0.001(3) -0.002(3)
C22 0.023(4) 0.017(4) 0.013(5) 0.001(3) -0.003(3) -0.004(3)
C21 0.018(4) 0.012(4) 0.020(5) 0.001(3) 0.001(3) -0.003(3)
C20 0.015(4) 0.004(3) 0.019(5) -0.003(3) -0.001(3) -0.002(3)
C29 0.017(4) 0.006(4) 0.017(4) 0.002(3) -0.002(3) -0.003(3)
C30 0.014(3) 0.007(4) 0.021(5) 0.000(3) 0.002(3) -0.005(3)
C31 0.014(4) 0.015(4) 0.022(5) 0.003(3) -0.003(3) -0.003(3)
C32 0.017(4) 0.010(4) 0.021(5) 0.001(4) -0.006(4) -0.005(3)
C33 0.023(4) 0.012(4) 0.012(4) 0.001(3) -0.002(3) -0.002(3)
C34 0.014(4) 0.015(4) 0.023(5) 0.001(3) -0.001(3) 0.001(3)
C35 0.031(5) 0.030(5) 0.029(5) 0.005(5) -0.008(4) -0.005(4)
C36 0.009(3) 0.007(3) 0.020(4) 0.003(3) -0.003(3) 0.002(3)
C37 0.014(4) 0.008(4) 0.010(4) 0.002(3) 0.001(3) 0.004(3)
C38 0.011(3) 0.022(4) 0.012(4) -0.002(3) -0.003(3) 0.002(3)
C39 0.016(4) 0.015(4) 0.015(4) 0.000(3) 0.006(3) 0.003(3)
C40 0.017(4) 0.017(4) 0.013(4) 0.001(3) 0.002(3) 0.007(3)
C41 0.020(4) 0.020(4) 0.010(4) -0.001(3) 0.001(3) 0.005(3)
C42 0.013(4) 0.015(4) 0.015(5) -0.004(3) 0.002(3) -0.002(3)
C43 0.018(4) 0.020(4) 0.032(5) 0.002(4) 0.003(3) 0.000(3)
C44 0.023(4) 0.025(5) 0.020(5) -0.001(4) -0.005(4) 0.005(3)
C45 0.111(10) 0.034(6) 0.032(7) -0.006(5) -0.007(6) 0.015(6)

loop_
_atom_type_symbol
_atom_type_description
_atom_type_scat_dispersion_real
_atom_type_scat_dispersion_imag
_atom_type_scat_source
C C 0.0033 0.0016 'International Tables Vol C Tables 4.2.6.8 and 6.1.1.4'
H H 0.0000 0.0000 'International Tables Vol C Tables 4.2.6.8 and 6.1.1.4'
N N 0.0061 0.0033 'International Tables Vol C Tables 4.2.6.8 and 6.1.1.4'
Nd Nd -0.1943 3.0179 'International Tables Vol C Tables 4.2.6.8 and 6.1.1.4'
O O 0.0106 0.0060 'International Tables Vol C Tables 4.2.6.8 and 6.1.1.4'

loop_
_geom_angle_atom_site_label_1
_geom_angle_atom_site_label_2
_geom_angle_atom_site_label_3
_geom_angle
_geom_angle_site_symmetry_1
_geom_angle_site_symmetry_3
_geom_angle_publ_flag
N1 Nd1 N4 66.03(17) . . ?
O1 Nd1 N1 73.45(16) . . ?
O1 Nd1 N2 129.74(18) . . ?
O1 Nd1 O2 96.85(16) . . ?
O1 Nd1 N4 88.68(16) . . ?
O1 Nd1 O3 93.01(16) . . ?
O1 Nd1 N3 152.98(16) . . ?
N2 Nd1 N1 67.33(15) . . ?
N2 Nd1 N4 102.33(17) . . ?
N2 Nd1 N3 69.15(18) . . ?
O2 Nd1 N1 115.88(16) . . ?
O2 Nd1 N2 74.39(16) . . ?
O2 Nd1 N4 174.46(17) . . ?
O2 Nd1 N3 107.99(16) . . ?
O3 Nd1 N1 145.98(16) . . ?
O3 Nd1 N2 136.64(17) . . ?
O3 Nd1 O2 96.33(16) . . ?
O3 Nd1 N4 82.97(17) . . ?
O3 Nd1 N3 74.19(16) . . ?
N3 Nd1 N1 103.82(16) . . ?
N3 Nd1 N4 66.51(16) . . ?
H1A C1 H1B 107.7 . . ?
N1 C1 H1A 108.9 . . ?
N1 C1 H1B 108.9 . . ?
N1 C1 C2 113.3(5) . . ?
C2 C1 H1A 108.9 . . ?
C2 C1 H1B 108.9 . . ?
C1 N1 Nd1 111.2(4) . . ?
C1 N1 C9 108.5(5) . . ?
C8 N1 Nd1 111.6(4) . . ?
C8 N1 C1 108.5(5) . . ?
C8 N1 C9 112.9(6) . . ?
C9 N1 Nd1 104.0(4) . . ?
C11 O1 Nd1 143.8(4) . . ?
C1 C2 H2A 109.0 . . ?
C1 C2 H2B 109.0 . . ?
H2A C2 H2B 107.8 . . ?
N2 C2 C1 112.9(5) . . ?
N2 C2 H2A 109.0 . . ?
N2 C2 H2B 109.0 . . ?
C2 N2 Nd1 110.1(4) . . ?
C2 N2 C3 110.1(5) . . ?
C2 N2 C18 108.8(6) . . ?
C3 N2 Nd1 108.5(4) . . ?
C3 N2 C18 106.3(6) . . ?
C18 N2 Nd1 113.0(3) . . ?
C20 O2 Nd1 128.1(4) . . ?
C38 O4 H4 109.5 . . ?
H4A C4 H4B 107.8 . . ?
N3 C4 H4A 109.1 . . ?
N3 C4 H4B 109.1 . . ?
N3 C4 C3 112.6(5) . . ?
C3 C4 H4A 109.1 . . ?
C3 C4 H4B 109.1 . . ?
C7 N4 Nd1 110.6(4) . . ?
C7 N4 C6 110.3(5) . . ?
C7 N4 C36 112.3(5) . . ?
C6 N4 Nd1 110.2(4) . . ?
C6 N4 C36 109.7(5) . . ?
C36 N4 Nd1 103.6(4) . . ?
C29 O3 Nd1 140.4(4) . . ?
C4 N3 Nd1 107.7(4) . . ?
C4 N3 C27 105.7(5) . . ?
C5 N3 Nd1 114.0(4) . . ?
C5 N3 C4 109.7(5) . . ?
C5 N3 C27 111.5(5) . . ?
C27 N3 Nd1 107.9(4) . . ?
N2 C3 C4 112.4(5) . . ?
N2 C3 H3A 109.1 . . ?
N2 C3 H3B 109.1 . . ?
C4 C3 H3A 109.1 . . ?
C4 C3 H3B 109.1 . . ?
H3A C3 H3B 107.9 . . ?
N3 C5 H5A 108.8 . . ?
N3 C5 H5B 108.8 . . ?
N3 C5 C6 113.9(6) . . ?
H5A C5 H5B 107.7 . . ?
C6 C5 H5A 108.8 . . ?
C6 C5 H5B 108.8 . . ?
C45 O5 H5 109.5 . . ?
N1 C8 H8A 109.1 . . ?
N1 C8 H8B 109.1 . . ?
N1 C8 C7 112.6(6) . . ?
H8A C8 H8B 107.8 . . ?
C7 C8 H8A 109.1 . . ?
C7 C8 H8B 109.1 . . ?
N4 C7 C8 112.6(5) . . ?
N4 C7 H7A 109.1 . . ?
N4 C7 H7B 109.1 . . ?
C8 C7 H7A 109.1 . . ?
C8 C7 H7B 109.1 . . ?
H7A C7 H7B 107.8 . . ?
N4 C6 C5 113.0(5) . . ?
N4 C6 H6A 109.0 . . ?
N4 C6 H6B 109.0 . . ?
C5 C6 H6A 109.0 . . ?
C5 C6 H6B 109.0 . . ?
H6A C6 H6B 107.8 . . ?
N1 C9 H9A 108.6 . . ?
N1 C9 H9B 108.6 . . ?
N1 C9 C10 114.7(6) . . ?
H9A C9 H9B 107.6 . . ?
C10 C9 H9A 108.6 . . ?
C10 C9 H9B 108.6 . . ?
C11 C12 C16 118.9(7) . . ?
C13 C12 C11 119.2(6) . . ?
C13 C12 C16 121.9(6) . . ?
O1 C11 C12 120.4(6) . . ?
O1 C11 C10 120.9(6) . . ?
C10 C11 C12 118.5(6) . . ?
C11 C10 C9 118.7(6) . . ?
C15 C10 C9 121.0(6) . . ?
C15 C10 C11 120.3(6) . . ?
C12 C13 H13 118.7 . . ?
C12 C13 C14 122.5(7) . . ?
C14 C13 H13 118.7 . . ?
C10 C15 H15 119.3 . . ?
C10 C15 C14 121.5(7) . . ?
C14 C15 H15 119.3 . . ?
C13 C14 C17 121.1(7) . . ?
C15 C14 C13 117.7(7) . . ?
C15 C14 C17 121.2(7) . . ?
N2 C18 H18A 108.7 . . ?
N2 C18 H18B 108.7 . . ?
N2 C18 C19 114.4(7) . . ?
H18A C18 H18B 107.6 . . ?
C19 C18 H18A 108.7 . . ?
C19 C18 H18B 108.7 . . ?
C14 C17 H17A 109.5 . . ?
C14 C17 H17B 109.5 . . ?
C14 C17 H17C 109.5 . . ?
H17A C17 H17B 109.5 . . ?
H17A C17 H17C 109.5 . . ?
H17B C17 H17C 109.5 . . ?
C12 C16 H16A 109.5 . . ?
C12 C16 H16B 109.5 . . ?
C12 C16 H16C 109.5 . . ?
H16A C16 H16B 109.5 . . ?
H16A C16 H16C 109.5 . . ?
H16B C16 H16C 109.5 . . ?
C24 C19 C18 120.6(6) . . ?
C24 C19 C20 120.8(7) . . ?
C20 C19 C18 118.4(6) . . ?
C29 C28 C27 118.4(6) . . ?
C33 C28 C27 121.6(7) . . ?
C33 C28 C29 120.0(6) . . ?
N3 C27 H27A 108.2 . . ?
N3 C27 H27B 108.2 . . ?
C28 C27 N3 116.2(6) . . ?
C28 C27 H27A 108.2 . . ?
C28 C27 H27B 108.2 . . ?
H27A C27 H27B 107.4 . . ?
H26A C26 H26B 109.5 . . ?
H26A C26 H26C 109.5 . . ?
H26B C26 H26C 109.5 . . ?
C23 C26 H26A 109.5 . . ?
C23 C26 H26B 109.5 . . ?
C23 C26 H26C 109.5 . . ?
H25A C25 H25B 109.5 . . ?
H25A C25 H25C 109.5 . . ?
H25B C25 H25C 109.5 . . ?
C21 C25 H25A 109.5 . . ?
C21 C25 H25B 109.5 . . ?
C21 C25 H25C 109.5 . . ?
C19 C24 H24 119.2 . . ?
C19 C24 C23 121.6(7) . . ?
C23 C24 H24 119.2 . . ?
C24 C23 C26 122.2(7) . . ?
C22 C23 C26 121.0(7) . . ?
C22 C23 C24 116.7(6) . . ?
C23 C22 H22 118.3 . . ?
C21 C22 C23 123.5(7) . . ?
C21 C22 H22 118.3 . . ?
C22 C21 C25 121.9(7) . . ?
C22 C21 C20 118.9(7) . . ?
C20 C21 C25 119.3(6) . . ?
O2 C20 C19 120.6(6) . . ?
O2 C20 C21 121.0(6) . . ?
C19 C20 C21 118.3(6) . . ?
O3 C29 C28 119.5(6) . . ?
O3 C29 C30 121.7(6) . . ?
C28 C29 C30 118.7(7) . . ?
C29 C30 C34 120.0(6) . . ?
C31 C30 C29 118.8(6) . . ?
C31 C30 C34 121.1(6) . . ?
C30 C31 H31 118.4 . . ?
C30 C31 C32 123.2(7) . . ?
C32 C31 H31 118.4 . . ?
C31 C32 C35 121.9(7) . . ?
C33 C32 C31 116.7(8) . . ?
C33 C32 C35 121.4(8) . . ?
C28 C33 C32 122.5(7) . . ?
C28 C33 H33 118.8 . . ?
C32 C33 H33 118.8 . . ?
C30 C34 H34A 109.5 . . ?
C30 C34 H34B 109.5 . . ?
C30 C34 H34C 109.5 . . ?
H34A C34 H34B 109.5 . . ?
H34A C34 H34C 109.5 . . ?
H34B C34 H34C 109.5 . . ?
C32 C35 H35A 109.5 . . ?
C32 C35 H35B 109.5 . . ?
C32 C35 H35C 109.5 . . ?
H35A C35 H35B 109.5 . . ?
H35A C35 H35C 109.5 . . ?
H35B C35 H35C 109.5 . . ?
N4 C36 H36A 108.3 . . ?
N4 C36 H36B 108.3 . . ?
N4 C36 C37 116.1(5) . . ?
H36A C36 H36B 107.4 . . ?
C37 C36 H36A 108.3 . . ?
C37 C36 H36B 108.3 . . ?
C38 C37 C36 122.0(6) . . ?
C42 C37 C36 119.2(6) . . ?
C42 C37 C38 118.6(6) . . ?
O4 C38 C37 116.9(6) . . ?
O4 C38 C39 121.4(6) . . ?
C37 C38 C39 121.6(7) . . ?
C38 C39 C40 118.3(7) . . ?
C38 C39 C43 121.1(6) . . ?
C40 C39 C43 120.5(6) . . ?
C39 C40 H40 119.1 . . ?
C41 C40 C39 121.7(7) . . ?
C41 C40 H40 119.1 . . ?
C40 C41 C42 117.8(7) . . ?
C40 C41 C44 121.1(7) . . ?
C42 C41 C44 121.1(6) . . ?
C37 C42 C41 121.8(6) . . ?
C37 C42 H42 119.1 . . ?
C41 C42 H42 119.1 . . ?
C39 C43 H43A 109.5 . . ?
C39 C43 H43B 109.5 . . ?
C39 C43 H43C 109.5 . . ?
H43A C43 H43B 109.5 . . ?
H43A C43 H43C 109.5 . . ?
H43B C43 H43C 109.5 . . ?
C41 C44 H44A 109.5 . . ?
C41 C44 H44B 109.5 . . ?
C41 C44 H44C 109.5 . . ?
H44A C44 H44B 109.5 . . ?
H44A C44 H44C 109.5 . . ?
H44B C44 H44C 109.5 . . ?
O5 C45 H45A 109.5 . . ?
O5 C45 H45B 109.5 . . ?
O5 C45 H45C 109.5 . . ?
H45A C45 H45B 109.5 . . ?
H45A C45 H45C 109.5 . . ?
H45B C45 H45C 109.5 . . ?

loop_
_geom_bond_atom_site_label_1
_geom_bond_atom_site_label_2
_geom_bond_distance
_geom_bond_site_symmetry_2
_geom_bond_publ_flag
Nd1 N1 2.730(5) . ?
Nd1 O1 2.199(5) . ?
Nd1 N2 2.682(5) . ?
Nd1 O2 2.286(4) . ?
Nd1 N4 2.746(5) . ?
Nd1 O3 2.231(4) . ?
Nd1 N3 2.703(6) . ?
C1 H1A 0.9900 . ?
C1 H1B 0.9900 . ?
C1 N1 1.485(7) . ?
C1 C2 1.512(9) . ?
N1 C8 1.484(8) . ?
N1 C9 1.508(8) . ?
O1 C11 1.321(8) . ?
C2 H2A 0.9900 . ?
C2 H2B 0.9900 . ?
C2 N2 1.486(8) . ?
N2 C3 1.490(10) . ?
N2 C18 1.504(8) . ?
O2 C20 1.346(7) . ?
O4 H4 0.8400 . ?
O4 C38 1.383(8) . ?
C4 H4A 0.9900 . ?
C4 H4B 0.9900 . ?
C4 N3 1.495(8) . ?
C4 C3 1.524(9) . ?
N4 C7 1.484(8) . ?
N4 C6 1.485(9) . ?
N4 C36 1.510(8) . ?
O3 C29 1.335(8) . ?
N3 C5 1.476(8) . ?
N3 C27 1.504(8) . ?
C3 H3A 0.9900 . ?
C3 H3B 0.9900 . ?
C5 H5A 0.9900 . ?
C5 H5B 0.9900 . ?
C5 C6 1.526(9) . ?
O5 H5 0.8400 . ?
O5 C45 1.411(9) . ?
C8 H8A 0.9900 . ?
C8 H8B 0.9900 . ?
C8 C7 1.496(13) . ?
C7 H7A 0.9900 . ?
C7 H7B 0.9900 . ?
C6 H6A 0.9900 . ?
C6 H6B 0.9900 . ?
C9 H9A 0.9900 . ?
C9 H9B 0.9900 . ?
C9 C10 1.510(9) . ?
C12 C11 1.411(9) . ?
C12 C13 1.383(10) . ?
C12 C16 1.504(9) . ?
C11 C10 1.405(9) . ?
C10 C15 1.386(10) . ?
C13 H13 0.9500 . ?
C13 C14 1.392(9) . ?
C15 H15 0.9500 . ?
C15 C14 1.389(9) . ?
C14 C17 1.513(9) . ?
C18 H18A 0.9900 . ?
C18 H18B 0.9900 . ?
C18 C19 1.510(13) . ?
C17 H17A 0.9800 . ?
C17 H17B 0.9800 . ?
C17 H17C 0.9800 . ?
C16 H16A 0.9800 . ?
C16 H16B 0.9800 . ?
C16 H16C 0.9800 . ?
C19 C24 1.378(9) . ?
C19 C20 1.403(9) . ?
C28 C27 1.499(9) . ?
C28 C29 1.408(9) . ?
C28 C33 1.385(10) . ?
C27 H27A 0.9900 . ?
C27 H27B 0.9900 . ?
C26 H26A 0.9800 . ?
C26 H26B 0.9800 . ?
C26 H26C 0.9800 . ?
C26 C23 1.497(11) . ?
C25 H25A 0.9800 . ?
C25 H25B 0.9800 . ?
C25 H25C 0.9800 . ?
C25 C21 1.500(9) . ?
C24 H24 0.9500 . ?
C24 C23 1.391(10) . ?
C23 C22 1.389(9) . ?
C22 H22 0.9500 . ?
C22 C21 1.380(9) . ?
C21 C20 1.407(10) . ?
C29 C30 1.413(9) . ?
C30 C31 1.389(10) . ?
C30 C34 1.509(9) . ?
C31 H31 0.9500 . ?
C31 C32 1.393(12) . ?
C32 C33 1.390(10) . ?
C32 C35 1.498(12) . ?
C33 H33 0.9500 . ?
C34 H34A 0.9800 . ?
C34 H34B 0.9800 . ?
C34 H34C 0.9800 . ?
C35 H35A 0.9800 . ?
C35 H35B 0.9800 . ?
C35 H35C 0.9800 . ?
C36 H36A 0.9900 . ?
C36 H36B 0.9900 . ?
C36 C37 1.518(9) . ?
C37 C38 1.383(9) . ?
C37 C42 1.381(9) . ?
C38 C39 1.384(9) . ?
C39 C40 1.393(9) . ?
C39 C43 1.510(9) . ?
C40 H40 0.9500 . ?
C40 C41 1.389(9) . ?
C41 C42 1.395(9) . ?
C41 C44 1.510(9) . ?
C42 H42 0.9500 . ?
C43 H43A 0.9800 . ?
C43 H43B 0.9800 . ?
C43 H43C 0.9800 . ?
C44 H44A 0.9800 . ?
C44 H44B 0.9800 . ?
C44 H44C 0.9800 . ?
C45 H45A 0.9800 . ?
C45 H45B 0.9800 . ?
C45 H45C 0.9800 . ?

loop_
_geom_torsion_atom_site_label_1
_geom_torsion_atom_site_label_2
_geom_torsion_atom_site_label_3
_geom_torsion_atom_site_label_4
_geom_torsion
_geom_torsion_site_symmetry_1
_geom_torsion_site_symmetry_2
_geom_torsion_site_symmetry_3
_geom_torsion_site_symmetry_4
_geom_torsion_publ_flag
Nd1 N1 C8 C7 -42.9(6) . . . . ?
Nd1 N1 C9 C10 -76.6(6) . . . . ?
Nd1 O1 C11 C12 144.3(6) . . . . ?
Nd1 O1 C11 C10 -31.5(12) . . . . ?
Nd1 N2 C3 C4 -45.8(6) . . . . ?
Nd1 N2 C18 C19 -61.5(7) . . . . ?
Nd1 O2 C20 C19 -63.9(8) . . . . ?
Nd1 O2 C20 C21 120.4(6) . . . . ?
Nd1 N4 C7 C8 -45.1(6) . . . . ?
Nd1 N4 C6 C5 -45.6(6) . . . . ?
Nd1 N4 C36 C37 -163.9(5) . . . . ?
Nd1 O3 C29 C28 44.8(9) . . . . ?
Nd1 O3 C29 C30 -131.8(6) . . . . ?
Nd1 N3 C5 C6 -34.7(7) . . . . ?
Nd1 N3 C27 C28 70.6(6) . . . . ?
C1 N1 C8 C7 79.9(6) . . . . ?
C1 N1 C9 C10 165.0(6) . . . . ?
C1 C2 N2 Nd1 -48.2(6) . . . . ?
C1 C2 N2 C3 71.4(7) . . . . ?
C1 C2 N2 C18 -172.6(6) . . . . ?
N1 C1 C2 N2 59.4(8) . . . . ?
N1 C8 C7 N4 61.4(7) . . . . ?
N1 C9 C10 C11 59.5(9) . . . . ?
N1 C9 C10 C15 -121.3(7) . . . . ?
O1 C11 C10 C9 1.2(10) . . . . ?
O1 C11 C10 C15 -178.0(7) . . . . ?
C2 C1 N1 Nd1 -36.4(6) . . . . ?
C2 C1 N1 C8 -159.6(6) . . . . ?
C2 C1 N1 C9 77.4(7) . . . . ?
C2 N2 C3 C4 -166.4(5) . . . . ?
C2 N2 C18 C19 61.1(6) . . . . ?
N2 C18 C19 C24 -122.1(6) . . . . ?
N2 C18 C19 C20 62.5(8) . . . . ?
O4 C38 C39 C40 179.9(6) . . . . ?
O4 C38 C39 C43 2.3(10) . . . . ?
C4 N3 C5 C6 -155.4(6) . . . . ?
C4 N3 C27 C28 -174.5(6) . . . . ?
N4 C36 C37 C38 -87.9(8) . . . . ?
N4 C36 C37 C42 95.7(7) . . . . ?
O3 C29 C30 C31 178.7(6) . . . . ?
O3 C29 C30 C34 2.3(9) . . . . ?
N3 C4 C3 N2 65.8(7) . . . . ?
N3 C5 C6 N4 55.8(8) . . . . ?
C3 N2 C18 C19 179.6(5) . . . . ?
C3 C4 N3 Nd1 -45.6(6) . . . . ?
C3 C4 N3 C5 78.9(7) . . . . ?
C3 C4 N3 C27 -160.8(6) . . . . ?
C5 N3 C27 C28 -55.3(8) . . . . ?
C8 N1 C9 C10 44.7(7) . . . . ?
C7 N4 C6 C5 76.8(7) . . . . ?
C7 N4 C36 C37 76.7(7) . . . . ?
C6 N4 C7 C8 -167.2(5) . . . . ?
C6 N4 C36 C37 -46.2(7) . . . . ?
C9 N1 C8 C7 -159.8(5) . . . . ?
C9 C10 C15 C14 178.7(7) . . . . ?
C12 C11 C10 C9 -174.7(7) . . . . ?
C12 C11 C10 C15 6.2(11) . . . . ?
C12 C13 C14 C15 2.6(11) . . . . ?
C12 C13 C14 C17 -178.1(7) . . . . ?
C11 C12 C13 C14 1.4(11) . . . . ?
C11 C10 C15 C14 -2.2(11) . . . . ?
C10 C15 C14 C13 -2.2(11) . . . . ?
C10 C15 C14 C17 178.5(7) . . . . ?
C13 C12 C11 O1 178.4(6) . . . . ?
C13 C12 C11 C10 -5.7(11) . . . . ?
C18 N2 C3 C4 76.0(6) . . . . ?
C18 C19 C24 C23 -175.4(7) . . . . ?
C18 C19 C20 O2 2.5(9) . . . . ?
C18 C19 C20 C21 178.3(6) . . . . ?
C16 C12 C11 O1 0.1(10) . . . . ?
C16 C12 C11 C10 176.0(7) . . . . ?
C16 C12 C13 C14 179.6(7) . . . . ?
C19 C24 C23 C26 179.7(7) . . . . ?
C19 C24 C23 C22 -2.6(10) . . . . ?
C28 C29 C30 C31 2.1(9) . . . . ?
C28 C29 C30 C34 -174.3(6) . . . . ?
C27 N3 C5 C6 87.8(7) . . . . ?
C27 C28 C29 O3 2.8(9) . . . . ?
C27 C28 C29 C30 179.5(6) . . . . ?
C27 C28 C33 C32 179.0(7) . . . . ?
C26 C23 C22 C21 -179.7(7) . . . . ?
C25 C21 C20 O2 -6.5(10) . . . . ?
C25 C21 C20 C19 177.8(6) . . . . ?
C24 C19 C20 O2 -172.8(6) . . . . ?
C24 C19 C20 C21 2.9(10) . . . . ?
C24 C23 C22 C21 2.5(11) . . . . ?
C23 C22 C21 C25 179.5(7) . . . . ?
C23 C22 C21 C20 0.2(11) . . . . ?
C22 C21 C20 O2 172.8(6) . . . . ?
C22 C21 C20 C19 -3.0(10) . . . . ?
C20 C19 C24 C23 -0.1(10) . . . . ?
C29 C28 C27 N3 -63.9(8) . . . . ?
C29 C28 C33 C32 0.3(11) . . . . ?
C29 C30 C31 C32 -0.8(10) . . . . ?
C30 C31 C32 C33 -0.7(11) . . . . ?
C30 C31 C32 C35 -179.1(7) . . . . ?
C31 C32 C33 C28 0.9(11) . . . . ?
C33 C28 C27 N3 117.5(7) . . . . ?
C33 C28 C29 O3 -178.6(6) . . . . ?
C33 C28 C29 C30 -1.9(10) . . . . ?
C34 C30 C31 C32 175.6(7) . . . . ?
C35 C32 C33 C28 179.3(7) . . . . ?
C36 N4 C7 C8 70.2(7) . . . . ?
C36 N4 C6 C5 -159.0(5) . . . . ?
C36 C37 C38 O4 2.9(10) . . . . ?
C36 C37 C38 C39 179.3(6) . . . . ?
C36 C37 C42 C41 179.0(6) . . . . ?
C37 C38 C39 C40 3.6(10) . . . . ?
C37 C38 C39 C43 -174.0(6) . . . . ?
C38 C37 C42 C41 2.5(11) . . . . ?
C38 C39 C40 C41 -1.3(10) . . . . ?
C39 C40 C41 C42 -0.4(10) . . . . ?
C39 C40 C41 C44 -178.3(6) . . . . ?
C40 C41 C42 C37 -0.2(10) . . . . ?
C42 C37 C38 O4 179.4(6) . . . . ?
C42 C37 C38 C39 -4.2(11) . . . . ?
C43 C39 C40 C41 176.3(6) . . . . ?
C44 C41 C42 C37 177.7(7) . . . . ?
